data_1100129
loop_
_publ_author_name
'Awaleh, M.O.'
'Ben Ali, A.'
'Maisonneuve, V.'
'Leblanc, M.'

_publ_section_title
;
Microwave-assisted synthesis, crystal structures and thermal
behaviour of Na5 Y (C O3)4 and Na5 Yb (C O3)4 * 2(H2 O)
;
_journal_coden_ASTM JALCEU
_journal_issue 1-2
_journal_name_full 'Journal of Alloys Compd.'
_journal_page_first 114
_journal_page_last 120
_journal_paper_doi 10.1016/S0925-8388(02)00910-6
_journal_volume 349
_journal_year 2003
_chemical_formula_structural 'Na5 Y (C O3)4'
_chemical_formula_sum 'C4 Na5 O12 Y'
_chemical_name_systematic 'Pentasodium Yttrium Tetracarbonate'
_space_group_IT_number 14
_symmetry_Int_Tables_number 14
_symmetry_space_group_name_Hall '-P 2ybc'
_symmetry_space_group_name_H-M 'P 1 21/c 1'
_cell_angle_alpha 90
_cell_angle_beta 90.39(3)
_cell_angle_gamma 90
_cell_formula_units_Z 4
_cell_length_a 12.209(3)
_cell_length_b 10.085(4)
_cell_length_c 8.783(4)
_cell_volume 1081.41
_refine_ls_R_factor_all 0.065
_cod_original_formula_sum 'C4 Na5 O12 Y1'
_cod_database_code 1100129

loop_
_symmetry_equiv_pos_site_id
_symmetry_equiv_pos_as_xyz
1 'x, -y+1/2, z+1/2'
2 '-x, -y, -z'
3 '-x, y+1/2, -z+1/2'
4 'x, y, z'

loop_
_atom_site_label
_atom_site_type_symbol
_atom_site_symmetry_multiplicity
_atom_site_Wyckoff_symbol
_atom_site_fract_x
_atom_site_fract_y
_atom_site_fract_z
_atom_site_occupancy
_atom_site_attached_hydrogens
_atom_site_B_iso_or_equiv
Y1 Y3+ 4 e 0.27554(6) 0.12411(8) 0.21440(8) 1. 0 0.80(1)
Na1 Na1+ 4 e 0.2122(2) 0.8742(4) 0.6964(4) 1. 0 1.66(6)
Na2 Na1+ 4 e 0.1033(3) 0.3737(4) 0.0847(4) 1. 0 1.57(5)
Na3 Na1+ 4 e 0.0745(3) 0.8750(5) 0.0458(3) 1. 0 1.96(6)
Na4 Na1+ 4 e 0.4015(3) 0.4203(4) 0.0771(4) 1. 0 1.58(6)
Na5 Na1+ 4 e 0.3664(3) 0.8243(4) 0.0141(4) 1. 0 1.84(6)
C1 C4+ 4 e 0.0128(6) 0.1083(8) 0.2552(8) 1. 0 0.9(1)
C2 C4+ 4 e 0.2182(6) 0.881(1) 0.3590(8) 1. 0 1.1(1)
C3 C4+ 4 e 0.2768(6) 0.3663(9) 0.3874(8) 1. 0 1.0(1)
C4 C4+ 4 e 0.5043(6) 0.134(1) 0.2613(9) 1. 0 1.2(1)
O1 O2- 4 e 0.2684(4) 0.3672(6) 0.2432(5) 1. 0 1.23(9)
O2 O2- 4 e 0.2297(4) 0.8934(6) 0.2124(6) 1. 0 1.3(1)
O3 O2- 4 e 0.2713(5) 0.2456(7) 0.9573(7) 1. 0 1.32(9)
O4 O2- 4 e 0.2228(5) 0.9896(6) 0.4351(6) 1. 0 1.1(1)
O5 O2- 4 e 0.0952(4) 0.1515(6) 0.1751(6) 1. 0 1.6(1)
O6 O2- 4 e 0.3998(4) 0.8483(6) 0.6894(7) 1. 0 2.0(1)
O7 O2- 4 e 0.4401(4) 0.0448(6) 0.3226(7) 1. 0 1.5(1)
O8 O2- 4 e 0.4618(5) 0.2010(6) 0.1511(7) 1. 0 1.8(1)
O9 O2- 4 e 0.9573(5) 0.0106(6) 0.2008(7) 1. 0 1.8(1)
O10 O2- 4 e 0.9875(5) 0.1635(7) 0.3791(7) 1. 0 2.3(1)
O11 O2- 4 e 0.2054(5) 0.7677(6) 0.4193(7) 1. 0 1.5(1)
O12 O2- 4 e 0.2920(5) 0.0288(6) 0.9675(7) 1. 0 1.7(1)

loop_
_atom_type_symbol
_atom_type_oxidation_number
C4+ 4
Na1+ 1
O2- -2
Y3+ 3
